data_2014546
loop_
_publ_author_name
'Glidewell, Christopher'
'Low, John N.'
'Skakle, Janet M. S.'
'Wardell, James L.'

_publ_section_title
;
 3-Phenyl-4<i>H</i>,6<i>H</i>-1,2,4-oxadiazol-5-one
;
_journal_issue 11
_journal_name_full 'Acta Crystallographica Section C'
_journal_page_first o818
_journal_page_last o820
_journal_paper_doi 10.1107/S0108270104023406
_journal_volume 60
_journal_year 2004
_chemical_formula_iupac 'C9 H8 N2 O2'
_chemical_formula_moiety 'C9 H8 N2 O2'
_chemical_formula_sum 'C9 H8 N2 O2'
_chemical_formula_weight 176.17
_chemical_name_systematic
;
3-Phenyl-4H,6H-1,2,4-oxadiazolin-5-one
;
_space_group_IT_number 15
_symmetry_cell_setting monoclinic
_symmetry_space_group_name_Hall '-C 2yc'
_symmetry_space_group_name_H-M 'C 1 2/c 1'
_atom_sites_solution_hydrogens geom
_atom_sites_solution_primary direct
_atom_sites_solution_secondary difmap
_cell_angle_alpha 90.00
_cell_angle_beta 90.885(3)
_cell_angle_gamma 90.00
_cell_formula_units_Z 8
_cell_length_a 18.9100(10)
_cell_length_b 5.1093(2)
_cell_length_c 17.0632(9)
_cell_measurement_reflns_used 1903
_cell_measurement_temperature 120(2)
_cell_measurement_theta_max 27.60
_cell_measurement_theta_min 3.19
_cell_volume 1648.40(14)
_computing_cell_refinement 'DENZO (Otwinowski & Minor, 1997) and COLLECT'
_computing_data_collection 'COLLECT (Hooft, 1999)'
_computing_data_reduction 'DENZO and COLLECT'
_computing_molecular_graphics 'PLATON (Spek, 2003)'
_computing_publication_material 'SHELXL97 and PRPKAPPA (Ferguson, 1999)'
_computing_structure_refinement 'OSCAIL and SHELXL97 (Sheldrick, 1997)'
_computing_structure_solution 'OSCAIL (McArdle, 2003) and SHELXS97 (Sheldrick, 1997)'
_diffrn_ambient_temperature 120(2)
_diffrn_detector_area_resol_mean 9.091
_diffrn_measured_fraction_theta_full 0.992
_diffrn_measured_fraction_theta_max 0.992
_diffrn_measurement_device_type 'Nonius KappaCCD area-detector'
_diffrn_measurement_method '\f and \w'
_diffrn_radiation_monochromator graphite
_diffrn_radiation_source 'Bruker-Nonius FR591 rotating anode'
_diffrn_radiation_type 'Mo K\a'
_diffrn_radiation_wavelength 0.71073
_diffrn_reflns_av_R_equivalents 0.0659
_diffrn_reflns_av_sigmaI/netI 0.0632
_diffrn_reflns_limit_h_max 24
_diffrn_reflns_limit_h_min -24
_diffrn_reflns_limit_k_max 6
_diffrn_reflns_limit_k_min -6
_diffrn_reflns_limit_l_max 22
_diffrn_reflns_limit_l_min -20
_diffrn_reflns_number 10146
_diffrn_reflns_theta_full 27.60
_diffrn_reflns_theta_max 27.60
_diffrn_reflns_theta_min 3.19
_diffrn_standards_decay_% negligible
_exptl_absorpt_coefficient_mu 0.103
_exptl_absorpt_correction_T_max 0.997
_exptl_absorpt_correction_T_min 0.954
_exptl_absorpt_correction_type multi-scan
_exptl_absorpt_process_details '(SADABS; Sheldrick, 2003)'
_exptl_crystal_colour colourless
_exptl_crystal_density_diffrn 1.420
_exptl_crystal_density_meas ?
_exptl_crystal_density_method 'not measured'
_exptl_crystal_description lath
_exptl_crystal_F_000 736
_exptl_crystal_size_max 0.55
_exptl_crystal_size_mid 0.12
_exptl_crystal_size_min 0.03
_refine_diff_density_max 0.227
_refine_diff_density_min -0.265
_refine_ls_extinction_method none
_refine_ls_goodness_of_fit_ref 0.976
_refine_ls_hydrogen_treatment constr
_refine_ls_matrix_type full
_refine_ls_number_parameters 118
_refine_ls_number_reflns 1903
_refine_ls_number_restraints 0
_refine_ls_restrained_S_all 0.976
_refine_ls_R_factor_all 0.1019
_refine_ls_R_factor_gt 0.0532
_refine_ls_shift/su_max 0.000
_refine_ls_shift/su_mean 0.000
_refine_ls_structure_factor_coef Fsqd
_refine_ls_weighting_details 'w = 1/[\s^2^(Fo^2^)+(0.0779P)^2^] where P=(Fo^2^+2Fc^2^)/3'
_refine_ls_weighting_scheme calc
_refine_ls_wR_factor_gt 0.1157
_refine_ls_wR_factor_ref 0.1358
_reflns_number_gt 1200
_reflns_number_total 1903
_reflns_threshold_expression I>2\s(I)
_cod_data_source_file sk1774.cif
_cod_data_source_block I
_cod_depositor_comments
;
The following automatic conversions were performed:

'_exptl_crystal_density_meas' value 'not measured' was changed to '?'
- the value is perceived as not measured.

Automatic conversion script
Id: cif_fix_values 3008 2015-01-20 13:52:24Z robertas 
;
_cod_original_sg_symbol_H-M 'C 2/c'
_cod_database_code 2014546
_cod_database_fobs_code 2014546

loop_
_symmetry_equiv_pos_as_xyz
'x, y, z'
'-x, y, -z+1/2'
'-x, -y, -z'
'x, -y, z+1/2'
'x+1/2, y+1/2, z'
'-x+1/2, y+1/2, -z+1/2'
'-x+1/2, -y+1/2, -z'
'x+1/2, -y+1/2, z+1/2'

loop_
_atom_site_label
_atom_site_fract_x
_atom_site_fract_y
_atom_site_fract_z
_atom_site_U_iso_or_equiv
_atom_site_adp_type
_atom_site_calc_flag
_atom_site_refinement_flags
_atom_site_occupancy
_atom_site_disorder_assembly
_atom_site_disorder_group
_atom_site_type_symbol
O1 0.43308(6) 0.1136(2) 0.40375(7) 0.0266(4) Uani d . 1 . . O
O5 0.30092(6) -0.3600(2) 0.42484(7) 0.0272(4) Uani d . 1 . . O
N2 0.43312(8) 0.2398(3) 0.47870(9) 0.0240(4) Uani d . 1 . . N
N4 0.32837(7) -0.0004(3) 0.49774(8) 0.0222(4) Uani d . 1 . . N
C3 0.37966(9) 0.1813(3) 0.52107(11) 0.0200(4) Uani d . 1 . . C
C5 0.34240(9) -0.1851(3) 0.44265(10) 0.0222(4) Uani d . 1 . . C
C6 0.41412(9) -0.1560(3) 0.40829(11) 0.0243(5) Uani d . 1 . . C
C31 0.37249(9) 0.3179(3) 0.59706(10) 0.0207(4) Uani d . 1 . . C
C32 0.32239(9) 0.2428(4) 0.65152(11) 0.0253(5) Uani d . 1 . . C
C33 0.31777(10) 0.3726(4) 0.72243(11) 0.0280(5) Uani d . 1 . . C
C34 0.36309(10) 0.5784(4) 0.74019(11) 0.0284(5) Uani d . 1 . . C
C35 0.41289(10) 0.6536(4) 0.68611(11) 0.0272(5) Uani d . 1 . . C
C36 0.41785(10) 0.5258(3) 0.61516(11) 0.0246(5) Uani d . 1 . . C
H4 0.2896 -0.0106 0.5221 0.027 Uiso d R 1 . . H
H6A 0.4493 -0.2506 0.4412 0.029 Uiso calc R 1 . . H
H6B 0.4143 -0.2341 0.3552 0.029 Uiso calc R 1 . . H
H32 0.2912 0.1018 0.6400 0.030 Uiso calc R 1 . . H
H33 0.2833 0.3204 0.7592 0.034 Uiso calc R 1 . . H
H34 0.3600 0.6668 0.7890 0.034 Uiso calc R 1 . . H
H35 0.4440 0.7947 0.6979 0.033 Uiso calc R 1 . . H
H36 0.4523 0.5794 0.5785 0.030 Uiso calc R 1 . . H

loop_
_atom_site_aniso_label
_atom_site_aniso_U_11
_atom_site_aniso_U_22
_atom_site_aniso_U_33
_atom_site_aniso_U_12
_atom_site_aniso_U_13
_atom_site_aniso_U_23
O1 0.0312(7) 0.0264(7) 0.0223(7) -0.0068(6) 0.0039(6) -0.0006(6)
O5 0.0238(7) 0.0293(8) 0.0286(8) -0.0070(6) 0.0019(6) -0.0062(6)
N2 0.0265(9) 0.0240(9) 0.0215(9) -0.0030(7) 0.0016(7) -0.0024(7)
N4 0.0175(8) 0.0256(9) 0.0237(9) -0.0035(6) 0.0033(7) -0.0030(7)
C3 0.0176(9) 0.0181(9) 0.0244(10) -0.0002(7) -0.0012(8) 0.0026(8)
C5 0.0221(10) 0.0234(10) 0.0209(10) -0.0024(8) -0.0011(8) 0.0007(8)
C6 0.0245(10) 0.0226(10) 0.0258(11) -0.0049(8) 0.0033(8) -0.0034(8)
C31 0.0201(9) 0.0200(10) 0.0219(10) 0.0016(7) -0.0011(8) 0.0011(8)
C32 0.0228(10) 0.0247(10) 0.0284(11) -0.0041(8) -0.0011(8) -0.0024(9)
C33 0.0270(10) 0.0318(11) 0.0254(11) -0.0022(8) 0.0036(9) -0.0011(9)
C34 0.0310(11) 0.0269(11) 0.0271(11) 0.0025(9) -0.0031(9) -0.0062(9)
C35 0.0277(11) 0.0239(10) 0.0298(11) -0.0047(8) -0.0051(9) -0.0043(9)
C36 0.0232(9) 0.0225(10) 0.0282(11) -0.0019(8) 0.0008(8) 0.0028(8)

loop_
_atom_type_symbol
_atom_type_description
_atom_type_scat_dispersion_real
_atom_type_scat_dispersion_imag
_atom_type_scat_source
C C 0.0033 0.0016 'International Tables Vol C Tables 4.2.6.8 and 6.1.1.4'
H H 0.0000 0.0000 'International Tables Vol C Tables 4.2.6.8 and 6.1.1.4'
N N 0.0061 0.0033 'International Tables Vol C Tables 4.2.6.8 and 6.1.1.4'
O O 0.0106 0.0060 'International Tables Vol C Tables 4.2.6.8 and 6.1.1.4'

loop_
_geom_angle_atom_site_label_1
_geom_angle_atom_site_label_2
_geom_angle_atom_site_label_3
_geom_angle
_geom_angle_publ_flag
C6 O1 N2 112.52(13) no
C3 N2 O1 114.05(14) no
N2 C3 N4 122.85(17) no
N2 C3 C31 117.77(16) no
N4 C3 C31 119.38(16) no
C32 C31 C36 118.96(17) no
C32 C31 C3 121.84(16) no
C36 C31 C3 119.19(16) no
C33 C32 C31 120.32(17) no
C33 C32 H32 119.8 no
C31 C32 H32 119.8 no
C32 C33 C34 120.48(18) no
C32 C33 H33 119.8 no
C34 C33 H33 119.8 no
C35 C34 C33 119.31(18) no
C35 C34 H34 120.3 no
C33 C34 H34 120.3 no
C36 C35 C34 120.67(17) no
C36 C35 H35 119.7 no
C34 C35 H35 119.7 no
C35 C36 C31 120.26(17) no
C35 C36 H36 119.9 no
C31 C36 H36 119.9 no
C5 N4 C3 121.07(15) no
C5 N4 H4 118.3 no
C3 N4 H4 120.1 no
O5 C5 N4 123.13(16) no
O5 C5 C6 123.88(16) no
N4 C5 C6 112.97(15) no
O1 C6 C5 110.36(14) no
O1 C6 H6A 109.6 no
C5 C6 H6A 109.6 no
O1 C6 H6B 109.6 no
C5 C6 H6B 109.6 no
H6A C6 H6B 108.1 no

loop_
_geom_bond_atom_site_label_1
_geom_bond_atom_site_label_2
_geom_bond_site_symmetry_2
_geom_bond_distance
_geom_bond_publ_flag
O1 N2 . 1.4320(18) y
N2 C3 . 1.287(2) y
C3 N4 . 1.396(2) y
N4 C5 . 1.361(2) y
C5 C6 . 1.493(2) y
C6 O1 . 1.426(2) y
C3 C31 . 1.481(3) no
C31 C32 . 1.391(2) no
C31 C36 . 1.397(2) no
C32 C33 . 1.384(3) no
C32 H32 . 0.95 no
C33 C34 . 1.387(3) no
C33 H33 . 0.95 no
C34 C35 . 1.383(3) no
C34 H34 . 0.95 no
C35 C36 . 1.380(3) no
C35 H35 . 0.95 no
C36 H36 . 0.95 no
N4 H4 . 0.85 no
C5 O5 . 1.2243(19) no
C6 H6A . 0.99 no
C6 H6B . 0.99 no

loop_
_geom_hbond_atom_site_label_D
_geom_hbond_atom_site_label_H
_geom_hbond_atom_site_label_A
_geom_hbond_site_symmetry_A
_geom_hbond_distance_DH
_geom_hbond_distance_HA
_geom_hbond_distance_DA
_geom_hbond_angle_DHA
_geom_hbond_publ_flag
N4 H4 O5 7_546 0.85 2.06 2.886(2) 165 y
C32 H32 O5 7_546 0.95 2.39 3.296(2) 159 y
C6 H6A N2 3_656 0.99 2.59 3.475(2) 148 y
C36 H36 N2 3_666 0.95 2.56 3.476(2) 161 y

loop_
_geom_torsion_atom_site_label_1
_geom_torsion_atom_site_label_2
_geom_torsion_atom_site_label_3
_geom_torsion_atom_site_label_4
_geom_torsion
_geom_torsion_publ_flag
O1 N2 C3 N4 3.4(2) y
N2 C3 N4 C5 21.4(2) y
C3 N4 C5 C6 -4.0(2) y
N4 C5 C6 O1 -33.9(2) y
C5 C6 O1 N2 58.6(2) y
C6 O1 N2 C3 -43.56(19) y
O1 N2 C3 C31 -175.50(13) no
N2 C3 C31 C32 -170.97(16) no
N4 C3 C31 C32 10.1(2) no
N2 C3 C31 C36 8.2(2) no
N4 C3 C31 C36 -170.81(15) no
C36 C31 C32 C33 0.0(3) no
C3 C31 C32 C33 179.12(16) no
C31 C32 C33 C34 -0.2(3) no
C32 C33 C34 C35 0.3(3) no
C33 C34 C35 C36 -0.1(3) no
C34 C35 C36 C31 0.0(3) no
C32 C31 C36 C35 0.1(3) no
C3 C31 C36 C35 -179.03(16) no
C31 C3 N4 C5 -159.71(15) no
C3 N4 C5 O5 174.28(15) no
N2 O1 C6 C5 58.59(19) no
O5 C5 C6 O1 147.78(16) no

loop_
_cod_related_entry_id
_cod_related_entry_database
_cod_related_entry_code
1 ChemSpider 10549868
